data_4319123
loop_
_publ_author_name
'S\'ebastien Fortin'
'Andr\'e L. Beauchamp'

_publ_contact_author
;
    Dr. Andr\'e L. Beauchamp
    D\'epartement de Chimie
    Universit\'e de Montr\'eal
    C.P. 6128, Succ. Centre-ville
    Montr\'eal, Qu\'ebec
    Canada H3C 3J7
;
_publ_contact_author_email beauchmp@ere.umontreal.ca
_publ_contact_author_fax '514 343 7586'
_publ_contact_author_phone '514 343 6446'
_publ_section_title
;
 Preparations, Characterizations, and Structures of
 (Biimidazole)dihalobis(triphenylphosphine)rhenium(III) Salts: Strong
 Ion-Pairing and Acid-Base Properties
;
_journal_name_full 'Inorganic Chemistry'
_journal_page_first 105
_journal_page_last 112
_journal_paper_doi 10.1021/ic0006807
_journal_volume 40
_journal_year 2001
_chemical_compound_source 'synthesized by the authors, see text'
_chemical_formula_moiety 'C49.50 H42 Cl3 N4 O2 P2 Re'
_chemical_formula_sum 'C49.5 H42 Cl3 N4 O2 P2 Re'
_chemical_formula_weight 1079.353
_chemical_name_systematic
; 
 ? 
;
_space_group_IT_number 29
_symmetry_cell_setting orthorhombic
_symmetry_space_group_name_Hall 'P 2c -2ac'
_symmetry_space_group_name_H-M 'P c a 21'
_atom_sites_solution_hydrogens geom
_atom_sites_solution_primary direct
_atom_sites_solution_secondary difmap
_audit_creation_method 'SHELXL93 (Sheldrick, 1993)'
_cell_angle_alpha 90.00
_cell_angle_beta 90.00
_cell_angle_gamma 90.00
_cell_formula_units_Z 8
_cell_length_a 32.4702(2)
_cell_length_b 9.45300(10)
_cell_length_c 30.3331(2)
_cell_measurement_reflns_used 25
_cell_measurement_temperature 293(2)
_cell_measurement_theta_max 25.00
_cell_measurement_theta_min 20.00
_cell_volume 9310.47(13)
_computing_cell_refinement 'SAINT (Siemens, 1996)'
_computing_data_collection 'SMART (Siemens, 1996)'
_computing_data_reduction 'SAINT (Siemens, 1996)'
_computing_molecular_graphics 'ORTEPII (Johnson, 1976) in NRCVAX (Gabe et al, 1989)'
_computing_publication_material 'NRCVAX (Gabe et al, 1989) and SHELXL93 (Sheldrick, 1993)'
_computing_structure_refinement 'SHELXL93 (Sheldrick, 1993)'
_computing_structure_solution 'SHELXS86 (Sheldrick, 1990)'
_diffrn_ambient_temperature 293(2)
_diffrn_measurement_device_type 'Bruker AXS SMART 2K/Platform'
_diffrn_measurement_method '\w scan'
_diffrn_radiation_monochromator graphite
_diffrn_radiation_source 'normal-focus xray tube'
_diffrn_radiation_type 'Cu K\a'
_diffrn_radiation_wavelength 1.54178
_diffrn_reflns_av_R_equivalents 0.0953
_diffrn_reflns_av_sigmaI/netI 0.0926
_diffrn_reflns_limit_h_max 40
_diffrn_reflns_limit_h_min -40
_diffrn_reflns_limit_k_max 11
_diffrn_reflns_limit_k_min -11
_diffrn_reflns_limit_l_max 37
_diffrn_reflns_limit_l_min -36
_diffrn_reflns_number 74231
_diffrn_reflns_theta_max 72.92
_diffrn_reflns_theta_min 2.72
_diffrn_standards_decay_% 1.0
_diffrn_standards_number ****
_exptl_absorpt_coefficient_mu 7.551
_exptl_absorpt_correction_T_max 0.204
_exptl_absorpt_correction_T_min 0.067
_exptl_absorpt_correction_type multi-scan
_exptl_absorpt_process_details 'SADABS (Sheldrick, 1996)'
_exptl_crystal_colour 'dark red'
_exptl_crystal_density_diffrn 1.540
_exptl_crystal_density_meas ?
_exptl_crystal_density_method none
_exptl_crystal_description block
_exptl_crystal_F_000 4312.0
_exptl_crystal_size_max 0.44
_exptl_crystal_size_mid 0.41
_exptl_crystal_size_min 0.21
_refine_diff_density_max 3.697
_refine_diff_density_min -1.614
_refine_diff_density_rms 0.240
_refine_ls_abs_structure_details 'Flack (1983)'
_refine_ls_abs_structure_Flack 0.657(17)
_refine_ls_extinction_method none
_refine_ls_goodness_of_fit_all 1.008
_refine_ls_goodness_of_fit_ref 1.013
_refine_ls_hydrogen_treatment constr
_refine_ls_matrix_type full
_refine_ls_number_parameters 969
_refine_ls_number_reflns 18156
_refine_ls_number_restraints 257
_refine_ls_restrained_S_all 1.008
_refine_ls_restrained_S_obs 1.135
_refine_ls_R_factor_all 0.1086
_refine_ls_R_factor_gt 0.0823
_refine_ls_shift/su_max 0.005
_refine_ls_shift/su_mean 0.000
_refine_ls_structure_factor_coef Fsqd
_refine_ls_weighting_details 'w=1/[\s^2^(Fo^2^)+(0.1225P)^2^] where P=(Fo^2^+2Fc^2^)/3'
_refine_ls_weighting_scheme calc
_refine_ls_wR_factor_all 0.2085
_refine_ls_wR_factor_ref 0.1954
_reflns_number_gt 12858
_reflns_number_total 18153
_reflns_threshold_expression >2\s(I)
_cod_data_source_file ic0006807_1.cif
_cod_data_source_block COMPOUND_4
_cod_depositor_comments
;
The following automatic conversions were performed:

'_symmetry_cell_setting' value 'Orthorhombic' changed to
'orthorhombic' according to the built-in table from CIF Core
dictionary named 'cif_core.dic' version 2.4.1 from 2010-06-29.

Automatic conversion script
Id: cif_fix_values 1646 2011-03-28 12:23:43Z adriana 

The following automatic conversions were performed:

'_exptl_crystal_density_meas' value 'not measured' was changed to '?'
- the value is perceived as not measured.

Automatic conversion script
Id: cif_fix_values 3008 2015-01-20 13:52:24Z robertas 
;
_cod_original_formula_sum 'C49.50 H42 Cl3 N4 O2 P2 Re'
_cod_database_code 4319123

loop_
_symmetry_equiv_pos_as_xyz
'x, y, z'
'-x, -y, z+1/2'
'x+1/2, -y, z'
'-x+1/2, y, z+1/2'

loop_
_atom_site_label
_atom_site_type_symbol
_atom_site_fract_x
_atom_site_fract_y
_atom_site_fract_z
_atom_site_U_iso_or_equiv
_atom_site_adp_type
_atom_site_occupancy
_atom_site_calc_flag
_atom_site_refinement_flags
Re1 Re 0.955388(17) 0.85626(6) 0.296234(17) 0.02967(14) Uani 1 d .
Cl1 Cl 0.89195(10) 0.7687(4) 0.32295(12) 0.0442(9) Uani 1 d .
Cl2 Cl 0.94545(11) 1.1085(3) 0.29721(16) 0.0463(9) Uani 1 d .
P1 P 0.97906(10) 0.8657(4) 0.37434(11) 0.0308(8) Uani 1 d .
P2 P 0.92964(11) 0.8578(4) 0.21950(11) 0.0367(9) Uani 1 d .
N11 N 1.0745(4) 0.7782(16) 0.2526(4) 0.052(3) Uani 1 d .
H11 H 1.0925 0.7141 0.2468 0.062 Uiso 1 calc R
C12 C 1.0362(4) 0.7578(16) 0.2679(4) 0.036(3) Uani 1 d .
N13 N 1.0179(3) 0.8759(12) 0.2722(4) 0.036(3) Uani 1 d .
C14 C 1.0408(5) 0.9807(17) 0.2615(6) 0.043(4) Uani 1 d .
H14 H 1.0338 1.0761 0.2623 0.051 Uiso 1 calc R
C15 C 1.0792(4) 0.921(2) 0.2483(5) 0.054(5) Uani 1 d .
H15 H 1.1025 0.9692 0.2386 0.065 Uiso 1 calc R
N21 N 1.0248(5) 0.4926(14) 0.2760(6) 0.055(5) Uani 1 d .
H21 H 1.0483 0.4580 0.2686 0.066 Uiso 1 calc R
C22 C 1.0152(5) 0.6313(17) 0.2762(5) 0.047(4) Uani 1 d .
N23 N 0.9769(3) 0.6422(10) 0.2908(4) 0.032(2) Uani 1 d .
C24 C 0.9621(5) 0.5067(15) 0.3023(6) 0.040(4) Uani 1 d .
H24 H 0.9373 0.4856 0.3160 0.048 Uiso 1 calc R
C25 C 0.9912(8) 0.415(2) 0.2896(7) 0.089(7) Uani 1 d .
H25 H 0.9890 0.3164 0.2898 0.107 Uiso 1 calc R
C111 C 0.9479(3) 0.9652(10) 0.4150(3) 0.034(3) Uani 1 d GU
C112 C 0.9629(2) 0.9820(11) 0.4576(3) 0.056(5) Uani 1 d GU
H112 H 0.9877 0.9403 0.4657 0.067 Uiso 1 calc R
C113 C 0.9407(3) 1.0611(12) 0.4881(2) 0.066(5) Uani 1 d G
H113 H 0.9507 1.0723 0.5166 0.080 Uiso 1 calc R
C114 C 0.9036(3) 1.1234(10) 0.4760(3) 0.053(4) Uani 1 d G
H114 H 0.8888 1.1763 0.4964 0.064 Uiso 1 calc R
C115 C 0.8887(2) 1.1066(10) 0.4334(3) 0.045(4) Uani 1 d G
H115 H 0.8639 1.1483 0.4252 0.054 Uiso 1 calc R
C116 C 0.9109(3) 1.0275(10) 0.4029(2) 0.041(4) Uani 1 d GU
H116 H 0.9009 1.0163 0.3743 0.049 Uiso 1 calc R
C121 C 1.0299(2) 0.9477(9) 0.3836(3) 0.040(4) Uani 1 d G
C122 C 1.0388(3) 1.0714(9) 0.3607(3) 0.047(4) Uani 1 d G
H122 H 1.0197 1.1088 0.3411 0.057 Uiso 1 calc R
C123 C 1.0763(3) 1.1392(9) 0.3673(4) 0.055(4) Uani 1 d G
H123 H 1.0823 1.2219 0.3520 0.066 Uiso 1 calc R
C124 C 1.1049(2) 1.0834(12) 0.3967(4) 0.081(6) Uani 1 d G
H124 H 1.1299 1.1287 0.4010 0.097 Uiso 1 calc R
C125 C 1.0959(2) 0.9597(12) 0.4195(3) 0.062(5) Uani 1 d G
H125 H 1.1150 0.9223 0.4392 0.074 Uiso 1 calc R
C126 C 1.0584(3) 0.8919(10) 0.4130(3) 0.048(4) Uani 1 d G
H126 H 1.0524 0.8092 0.4283 0.058 Uiso 1 calc R
C131 C 0.9827(3) 0.6876(8) 0.3975(3) 0.038(3) Uani 1 d G
C132 C 1.0152(3) 0.6006(11) 0.3852(3) 0.048(4) Uani 1 d G
H132 H 1.0366 0.6367 0.3682 0.058 Uiso 1 calc R
C133 C 1.0157(3) 0.4596(11) 0.3981(4) 0.067(6) Uani 1 d G
H133 H 1.0374 0.4014 0.3899 0.081 Uiso 1 calc R
C134 C 0.9837(4) 0.4056(9) 0.4235(4) 0.075(6) Uani 1 d G
H134 H 0.9840 0.3112 0.4322 0.090 Uiso 1 calc R
C135 C 0.9512(3) 0.4926(12) 0.4359(4) 0.052(5) Uani 1 d G
H135 H 0.9297 0.4564 0.4528 0.062 Uiso 1 calc R
C136 C 0.9506(2) 0.6336(11) 0.4229(3) 0.056(4) Uani 1 d G
H136 H 0.9289 0.6918 0.4311 0.067 Uiso 1 calc R
C211 C 0.8811(2) 0.9496(11) 0.2080(3) 0.053(4) Uani 1 d GU
C212 C 0.8570(3) 1.0001(12) 0.2424(3) 0.043(4) Uani 1 d GU
H212 H 0.8664 0.9936 0.2713 0.051 Uiso 1 calc R
C213 C 0.8188(3) 1.0605(13) 0.2336(4) 0.074(5) Uani 1 d GU
H213 H 0.8027 1.0943 0.2567 0.089 Uiso 1 calc R
C214 C 0.8048(3) 1.0703(14) 0.1905(4) 0.082(6) Uani 1 d GU
H214 H 0.7792 1.1106 0.1846 0.098 Uiso 1 calc R
C215 C 0.8289(4) 1.0197(15) 0.1560(3) 0.097(8) Uani 1 d GU
H215 H 0.8195 1.0262 0.1271 0.117 Uiso 1 calc R
C216 C 0.8671(3) 0.9593(14) 0.1648(3) 0.067(5) Uani 1 d GU
H216 H 0.8832 0.9255 0.1418 0.080 Uiso 1 calc R
C221 C 0.9674(3) 0.9502(11) 0.1871(3) 0.047(3) Uani 1 d GU
C222 C 1.0019(4) 0.8791(11) 0.1713(3) 0.055(4) Uani 1 d GU
H222 H 1.0033 0.7810 0.1732 0.066 Uiso 1 calc R
C223 C 1.0343(3) 0.9545(16) 0.1528(4) 0.090(6) Uani 1 d GU
H223 H 1.0574 0.9069 0.1423 0.108 Uiso 1 calc R
C224 C 1.0322(4) 1.1011(16) 0.1499(4) 0.101(7) Uani 1 d GU
H224 H 1.0539 1.1516 0.1375 0.121 Uiso 1 calc R
C225 C 0.9978(5) 1.1723(11) 0.1657(4) 0.083(5) Uani 1 d GU
H225 H 0.9964 1.2703 0.1638 0.099 Uiso 1 calc R
C226 C 0.9654(4) 1.0968(11) 0.1842(4) 0.065(4) Uani 1 d GU
H226 H 0.9423 1.1444 0.1947 0.079 Uiso 1 calc R
C231 C 0.9202(3) 0.6850(10) 0.1926(3) 0.053(4) Uani 1 d G
C232 C 0.9002(3) 0.5808(11) 0.2168(3) 0.059(5) Uani 1 d G
H232 H 0.8933 0.5970 0.2461 0.070 Uiso 1 calc R
C233 C 0.8903(4) 0.4524(10) 0.1971(4) 0.074(6) Uani 1 d G
H233 H 0.8769 0.3827 0.2133 0.089 Uiso 1 calc R
C234 C 0.9006(4) 0.4281(11) 0.1532(4) 0.090(6) Uani 1 d GU
H234 H 0.8940 0.3422 0.1401 0.108 Uiso 1 calc R
C235 C 0.9206(4) 0.5323(14) 0.1291(3) 0.089(7) Uani 1 d GU
H235 H 0.9275 0.5161 0.0997 0.106 Uiso 1 calc R
C236 C 0.9305(3) 0.6608(12) 0.1487(3) 0.067(5) Uani 1 d GU
H236 H 0.9439 0.7305 0.1325 0.080 Uiso 1 calc R
O11 O 0.1273(4) 0.5507(15) 0.2455(5) 0.077(4) Uani 1 d .
O21 O 0.0944(5) 0.3665(16) 0.2644(6) 0.102(5) Uani 1 d .
C101 C 0.1264(6) 0.429(2) 0.2544(6) 0.053(4) Uani 1 d .
C102 C 0.1634(3) 0.3418(14) 0.2580(4) 0.071(5) Uani 1 d GU
C103 C 0.2007(4) 0.3931(13) 0.2420(4) 0.087(5) Uani 1 d GU
H103 H 0.2015 0.4786 0.2269 0.104 Uiso 1 calc R
C104 C 0.2367(3) 0.3166(16) 0.2487(4) 0.102(6) Uani 1 d GU
H104 H 0.2616 0.3509 0.2381 0.123 Uiso 1 calc R
C105 C 0.2355(4) 0.1888(16) 0.2713(5) 0.108(6) Uani 1 d GU
H105 H 0.2596 0.1376 0.2758 0.130 Uiso 1 calc R
C106 C 0.1982(5) 0.1374(12) 0.2873(4) 0.114(6) Uani 1 d GU
H106 H 0.1974 0.0519 0.3024 0.136 Uiso 1 calc R
C107 C 0.1622(3) 0.2140(14) 0.2806(4) 0.091(5) Uani 1 d GU
H107 H 0.1373 0.1796 0.2912 0.109 Uiso 1 calc R
Re2 Re 0.795131(18) 0.65764(6) 0.500809(17) 0.03142(15) Uani 1 d .
Cl3 Cl 0.80695(11) 0.4047(4) 0.50220(16) 0.0523(9) Uani 1 d .
Cl4 Cl 0.85837(10) 0.7425(4) 0.47375(12) 0.0461(9) Uani 1 d .
P3 P 0.77103(10) 0.6408(4) 0.42356(11) 0.0317(8) Uani 1 d .
P4 P 0.82096(11) 0.6663(4) 0.57790(11) 0.0356(9) Uani 1 d .
N31 N 0.7269(4) 1.0204(16) 0.5237(5) 0.054(4) Uani 1 d .
H31 H 0.7044 1.0552 0.5338 0.064 Uiso 1 calc R
C32 C 0.7363(5) 0.8882(15) 0.5206(5) 0.041(4) Uani 1 d .
N33 N 0.7739(4) 0.8730(12) 0.5069(4) 0.041(3) Uani 1 d .
C34 C 0.7901(6) 1.0051(12) 0.5016(7) 0.054(5) Uani 1 d U
H34 H 0.8173 1.0278 0.4949 0.065 Uiso 1 calc R
C35 C 0.7595(7) 1.0936(18) 0.5080(7) 0.075(6) Uani 1 d U
H35 H 0.760 1.1905 0.5026 0.090 Uiso 1 calc R
N41 N 0.6751(3) 0.7363(15) 0.5457(4) 0.046(3) Uani 1 d .
H41 H 0.6575 0.8011 0.5522 0.055 Uiso 1 calc R
C42 C 0.7146(4) 0.7588(16) 0.5289(5) 0.040(3) Uani 1 d .
N43 N 0.7324(3) 0.6374(12) 0.5256(4) 0.034(3) Uani 1 d .
C44 C 0.7030(5) 0.5293(16) 0.5383(5) 0.040(4) Uani 1 d .
H44 H 0.7071 0.4319 0.5382 0.048 Uiso 1 calc R
C45 C 0.6693(5) 0.5974(19) 0.5499(6) 0.057(5) Uani 1 d .
H45 H 0.6452 0.5550 0.5597 0.069 Uiso 1 calc R
C311 C 0.8027(3) 0.5439(10) 0.3839(3) 0.033(3) Uani 1 d GU
C312 C 0.7875(3) 0.5268(12) 0.3414(3) 0.062(5) Uani 1 d GU
H312 H 0.7628 0.5696 0.3333 0.074 Uiso 1 calc R
C313 C 0.8091(3) 0.4456(12) 0.3110(3) 0.070(6) Uani 1 d G
H313 H 0.7989 0.4342 0.2826 0.084 Uiso 1 calc R
C314 C 0.8459(3) 0.3816(11) 0.3231(3) 0.052(4) Uani 1 d G
H314 H 0.8604 0.3273 0.3028 0.062 Uiso 1 calc R
C315 C 0.8612(3) 0.3987(10) 0.3656(3) 0.054(4) Uani 1 d G
H315 H 0.8858 0.3559 0.3737 0.065 Uiso 1 calc R
C316 C 0.8395(3) 0.4799(10) 0.3960(3) 0.041(4) Uani 1 d GU
H316 H 0.8497 0.4913 0.4245 0.049 Uiso 1 calc R
C321 C 0.7670(3) 0.8178(8) 0.4008(3) 0.048(4) Uani 1 d GU
C322 C 0.8005(3) 0.8739(11) 0.3783(3) 0.054(4) Uani 1 d GU
H322 H 0.8232 0.8172 0.3722 0.065 Uiso 1 calc R
C323 C 0.8002(4) 1.0146(12) 0.3651(4) 0.055(5) Uani 1 d G
H323 H 0.8226 1.0521 0.3500 0.066 Uiso 1 calc R
C324 C 0.7662(4) 1.0993(9) 0.3743(4) 0.074(6) Uani 1 d G
H324 H 0.7660 1.1935 0.3654 0.089 Uiso 1 calc R
C325 C 0.7327(4) 1.0433(11) 0.3967(4) 0.060(5) Uani 1 d G
H325 H 0.7100 1.1000 0.4029 0.072 Uiso 1 calc R
C326 C 0.7330(3) 0.9026(12) 0.4100(3) 0.054(4) Uani 1 d GU
H326 H 0.7106 0.8651 0.4250 0.065 Uiso 1 calc R
C331 C 0.7209(2) 0.5573(9) 0.4151(3) 0.034(3) Uani 1 d GU
C332 C 0.6915(3) 0.6134(10) 0.3868(3) 0.060(5) Uani 1 d GU
H332 H 0.6971 0.6960 0.3713 0.072 Uiso 1 calc R
C333 C 0.6537(3) 0.5460(12) 0.3818(4) 0.071(6) Uani 1 d G
H333 H 0.6340 0.5836 0.3629 0.086 Uiso 1 calc R
C334 C 0.6454(2) 0.4226(12) 0.4050(4) 0.056(5) Uani 1 d G
H334 H 0.6202 0.3775 0.4017 0.067 Uiso 1 calc R
C335 C 0.6749(3) 0.3665(9) 0.4333(4) 0.057(5) Uani 1 d G
H335 H 0.6693 0.2839 0.4489 0.069 Uiso 1 calc R
C336 C 0.7126(2) 0.4338(9) 0.4384(3) 0.043(3) Uani 1 d GU
H336 H 0.7323 0.3963 0.4573 0.052 Uiso 1 calc R
C411 C 0.8311(3) 0.8393(9) 0.6036(2) 0.044(4) Uani 1 d G
C412 C 0.8522(3) 0.9395(10) 0.5788(2) 0.051(4) Uani 1 d G
H412 H 0.8605 0.9182 0.5502 0.061 Uiso 1 calc R
C413 C 0.8610(3) 1.0714(10) 0.5967(3) 0.063(5) Uani 1 d G
H413 H 0.8752 1.1383 0.5801 0.076 Uiso 1 calc R
C414 C 0.8487(3) 1.1031(9) 0.6395(3) 0.074(6) Uani 1 d G
H414 H 0.8545 1.1914 0.6515 0.089 Uiso 1 calc R
C415 C 0.8275(3) 1.0030(11) 0.6643(3) 0.051(5) Uani 1 d G
H415 H 0.8193 1.0243 0.6928 0.061 Uiso 1 calc R
C416 C 0.8188(3) 0.8711(10) 0.6463(2) 0.056(5) Uani 1 d G
H416 H 0.8046 0.8041 0.6629 0.067 Uiso 1 calc R
C421 C 0.8695(3) 0.5738(11) 0.5899(3) 0.040(3) Uani 1 d GU
C422 C 0.8830(3) 0.5665(13) 0.6334(3) 0.073(5) Uani 1 d GU
H422 H 0.8671 0.6052 0.6558 0.088 Uiso 1 calc R
C423 C 0.9202(4) 0.5014(15) 0.6433(3) 0.090(7) Uani 1 d GU
H423 H 0.9292 0.4965 0.6723 0.108 Uiso 1 calc R
C424 C 0.9440(3) 0.4435(14) 0.6097(4) 0.090(6) Uani 1 d GU
H424 H 0.9689 0.3999 0.6163 0.108 Uiso 1 calc R
C425 C 0.9305(3) 0.4508(13) 0.5663(4) 0.070(5) Uani 1 d GU
H425 H 0.9465 0.4120 0.5438 0.084 Uiso 1 calc R
C426 C 0.8933(3) 0.5159(11) 0.5564(3) 0.050(4) Uani 1 d GU
H426 H 0.8843 0.5207 0.5273 0.060 Uiso 1 calc R
C431 C 0.7834(3) 0.5793(11) 0.6139(4) 0.051(4) Uani 1 d GU
C432 C 0.7487(4) 0.6507(9) 0.6289(4) 0.061(4) Uani 1 d GU
H432 H 0.7462 0.7476 0.6244 0.073 Uiso 1 calc R
C433 C 0.7177(3) 0.5772(13) 0.6507(4) 0.066(5) Uani 1 d GU
H433 H 0.6945 0.6250 0.6608 0.080 Uiso 1 calc R
C434 C 0.7214(3) 0.4324(12) 0.6575(4) 0.078(5) Uani 1 d GU
H434 H 0.7007 0.3832 0.6721 0.094 Uiso 1 calc R
C435 C 0.7561(4) 0.3610(9) 0.6425(5) 0.084(6) Uani 1 d GU
H435 H 0.7586 0.2641 0.6470 0.101 Uiso 1 calc R
C436 C 0.7871(3) 0.4345(11) 0.6207(4) 0.062(5) Uani 1 d GU
H436 H 0.8103 0.3867 0.6106 0.075 Uiso 1 calc R
O31 O 0.6581(5) 0.1556(16) 0.5362(7) 0.109(6) Uani 1 d .
O41 O 0.6218(4) -0.0393(16) 0.5565(4) 0.072(4) Uani 1 d .
C201 C 0.6266(8) 0.087(3) 0.5446(8) 0.083(6) Uani 1 d U
C202 C 0.5860(4) 0.1685(14) 0.5401(4) 0.080(5) Uani 1 d GU
C203 C 0.5857(4) 0.2972(15) 0.5179(4) 0.100(5) Uani 1 d GU
H203 H 0.6102 0.3349 0.5072 0.120 Uiso 1 calc R
C204 C 0.5489(5) 0.3694(13) 0.5118(5) 0.125(7) Uani 1 d GU
H204 H 0.5487 0.4555 0.4969 0.150 Uiso 1 calc R
C205 C 0.5123(4) 0.3130(18) 0.5278(5) 0.133(7) Uani 1 d GU
H205 H 0.4877 0.3614 0.5237 0.159 Uiso 1 calc R
C206 C 0.5125(4) 0.1843(18) 0.5500(5) 0.118(7) Uani 1 d GU
H206 H 0.4881 0.1466 0.5607 0.141 Uiso 1 calc R
C207 C 0.5494(5) 0.1121(14) 0.5561(4) 0.105(6) Uani 1 d GU
H207 H 0.5496 0.0260 0.5709 0.126 Uiso 1 calc R
C1 C 0.0576(5) 0.208(3) 0.4942(7) 0.051(8) Uani 0.50 d PD
Cl5 Cl 0.0943(3) 0.3236(12) 0.4766(4) 0.087(3) Uani 0.50 d PD
Cl6 Cl 0.0263(3) 0.2630(12) 0.5356(3) 0.080(3) Uani 0.50 d PD
C2 C 0.1880(7) 0.710(3) 0.3043(8) 0.077(12) Uani 0.50 d PD
Cl7 Cl 0.1537(4) 0.8282(14) 0.3248(4) 0.105(4) Uani 0.50 d PD
Cl8 Cl 0.2169(5) 0.7689(14) 0.2621(4) 0.128(6) Uani 0.50 d PD

loop_
_atom_site_aniso_label
_atom_site_aniso_U_11
_atom_site_aniso_U_22
_atom_site_aniso_U_33
_atom_site_aniso_U_23
_atom_site_aniso_U_13
_atom_site_aniso_U_12
Re1 0.0209(3) 0.0357(3) 0.0324(3) 0.0030(3) 0.0022(2) -0.0014(2)
Cl1 0.0240(16) 0.058(2) 0.050(2) 0.0035(17) 0.0128(14) -0.0129(16)
Cl2 0.063(2) 0.0341(17) 0.0414(16) 0.003(2) -0.007(2) 0.0291(16)
P1 0.0248(16) 0.035(2) 0.0328(17) 0.0031(14) -0.0015(13) -0.0026(15)
P2 0.0300(18) 0.052(2) 0.0278(16) 0.0052(15) -0.0025(13) 0.0049(17)
N11 0.033(7) 0.070(10) 0.053(8) -0.003(7) 0.003(6) 0.005(7)
C12 0.026(7) 0.043(9) 0.040(7) 0.000(6) 0.010(5) 0.003(6)
N13 0.023(5) 0.044(8) 0.041(6) 0.000(5) 0.006(5) -0.004(5)
C14 0.036(9) 0.043(9) 0.050(9) -0.003(7) 0.002(7) -0.003(7)
C15 0.026(7) 0.082(13) 0.055(9) 0.010(9) 0.017(7) -0.017(8)
N21 0.058(11) 0.033(8) 0.075(12) -0.008(6) -0.011(9) 0.013(6)
C22 0.040(8) 0.052(11) 0.048(8) -0.009(7) -0.005(7) -0.009(8)
N23 0.031(5) 0.028(6) 0.037(6) 0.007(5) -0.005(5) -0.009(5)
C24 0.037(9) 0.048(9) 0.036(8) -0.009(6) 0.004(7) -0.021(6)
C25 0.13(2) 0.084(15) 0.058(13) 0.023(12) -0.029(14) -0.020(15)
C111 0.027(7) 0.048(9) 0.026(6) -0.007(6) 0.000(5) -0.011(6)
C112 0.040(10) 0.096(14) 0.032(8) -0.017(8) -0.017(7) -0.003(8)
C113 0.041(9) 0.095(15) 0.064(12) -0.018(11) 0.012(8) -0.022(10)
C114 0.067(11) 0.050(10) 0.043(8) -0.007(7) 0.031(8) 0.003(8)
C115 0.040(8) 0.023(8) 0.073(11) 0.015(7) -0.001(8) 0.014(7)
C116 0.034(8) 0.065(10) 0.023(7) -0.009(6) -0.005(6) 0.008(7)
C121 0.028(7) 0.066(11) 0.025(7) -0.003(7) -0.006(5) -0.010(7)
C122 0.040(9) 0.039(9) 0.061(10) -0.015(7) 0.005(7) -0.009(7)
C123 0.043(9) 0.059(12) 0.063(10) -0.007(8) -0.004(8) 0.000(8)
C124 0.033(10) 0.100(16) 0.110(17) -0.007(14) 0.004(10) -0.019(11)
C125 0.023(8) 0.102(15) 0.060(11) -0.006(11) -0.015(7) -0.015(9)
C126 0.029(7) 0.066(11) 0.050(9) -0.001(8) -0.003(6) -0.001(7)
C131 0.027(7) 0.061(10) 0.025(6) 0.011(6) -0.004(5) -0.011(7)
C132 0.034(8) 0.072(11) 0.038(8) -0.002(8) -0.002(6) -0.005(8)
C133 0.061(12) 0.046(11) 0.096(16) 0.019(11) -0.019(11) 0.026(10)
C134 0.073(13) 0.055(12) 0.097(15) 0.016(11) -0.023(12) -0.027(11)
C135 0.031(10) 0.061(11) 0.065(12) 0.020(8) -0.002(9) -0.011(7)
C136 0.041(9) 0.066(12) 0.060(10) -0.004(9) -0.010(8) 0.009(8)
C211 0.024(7) 0.083(12) 0.051(8) 0.021(8) -0.007(5) 0.007(7)
C212 0.010(7) 0.058(10) 0.060(8) 0.010(7) -0.014(6) 0.009(6)
C213 0.038(9) 0.092(15) 0.091(10) 0.011(12) -0.021(8) 0.030(9)
C214 0.041(9) 0.112(17) 0.092(11) 0.050(12) -0.023(7) 0.024(10)
C215 0.069(14) 0.15(2) 0.077(10) 0.047(12) -0.018(9) 0.040(13)
C216 0.047(9) 0.099(15) 0.055(7) 0.021(10) -0.013(7) 0.009(9)
C221 0.051(8) 0.066(8) 0.024(6) 0.005(7) -0.016(6) 0.016(7)
C222 0.042(8) 0.096(10) 0.028(7) 0.001(7) 0.002(6) 0.007(7)
C223 0.075(12) 0.138(13) 0.057(11) 0.014(13) 0.015(9) -0.009(12)
C224 0.088(13) 0.133(13) 0.081(15) 0.014(15) 0.018(12) -0.029(13)
C225 0.079(12) 0.117(13) 0.051(10) 0.011(10) -0.003(9) -0.031(9)
C226 0.076(11) 0.063(8) 0.058(10) 0.023(9) -0.001(9) -0.013(8)
C231 0.040(9) 0.075(12) 0.044(8) -0.023(8) -0.001(7) 0.011(8)
C232 0.078(13) 0.050(11) 0.048(10) -0.007(8) -0.010(9) 0.017(10)
C233 0.093(16) 0.050(12) 0.080(14) 0.006(10) -0.027(12) 0.006(11)
C234 0.103(17) 0.075(12) 0.091(15) -0.035(10) -0.044(12) 0.029(10)
C235 0.076(16) 0.121(15) 0.069(13) -0.046(10) -0.023(12) 0.010(12)
C236 0.059(11) 0.101(12) 0.040(8) -0.019(8) -0.012(8) 0.013(10)
O11 0.069(9) 0.073(10) 0.089(10) 0.004(8) 0.024(8) 0.044(8)
O21 0.076(10) 0.107(13) 0.122(13) 0.000(10) 0.014(10) 0.046(9)
C101 0.046(10) 0.064(12) 0.048(9) -0.016(9) 0.016(7) 0.010(9)
C102 0.061(8) 0.115(12) 0.038(8) -0.017(8) -0.007(7) 0.025(9)
C103 0.050(8) 0.148(14) 0.063(10) -0.027(9) 0.000(8) 0.048(8)
C104 0.063(9) 0.171(15) 0.073(12) -0.051(10) -0.019(9) 0.064(10)
C105 0.097(10) 0.147(15) 0.079(13) -0.063(10) -0.030(10) 0.079(12)
C106 0.122(13) 0.133(14) 0.085(14) -0.041(10) -0.007(11) 0.086(10)
C107 0.105(11) 0.113(13) 0.056(10) -0.015(9) -0.009(9) 0.063(10)
Re2 0.0223(3) 0.0338(3) 0.0382(3) 0.0070(3) 0.0010(3) -0.0057(3)
Cl3 0.0399(19) 0.055(2) 0.062(2) 0.011(2) 0.002(2) 0.0240(17)
Cl4 0.0267(16) 0.062(3) 0.050(2) 0.0044(18) 0.0110(14) -0.0149(17)
P3 0.0232(16) 0.039(2) 0.0333(16) 0.0041(15) -0.0039(13) -0.0021(15)
P4 0.0245(17) 0.047(2) 0.0349(17) 0.0149(16) 0.0001(13) -0.0024(16)
N31 0.029(8) 0.062(10) 0.070(11) -0.002(7) 0.020(7) 0.008(7)
C32 0.055(10) 0.024(8) 0.045(8) 0.019(6) 0.000(7) 0.003(7)
N33 0.035(6) 0.052(8) 0.036(6) 0.027(6) 0.002(5) -0.019(5)
C34 0.057(10) 0.015(7) 0.089(13) 0.023(9) -0.031(10) -0.028(5)
C35 0.103(14) 0.029(9) 0.093(14) -0.017(10) -0.037(13) -0.008(8)
N41 0.022(6) 0.060(9) 0.055(7) 0.008(6) 0.005(5) 0.006(6)
C42 0.025(7) 0.028(8) 0.067(9) -0.004(7) 0.004(6) -0.005(6)
N43 0.016(5) 0.036(7) 0.049(6) 0.008(5) 0.010(5) -0.017(5)
C44 0.030(8) 0.038(9) 0.050(9) 0.001(7) 0.020(7) 0.004(7)
C45 0.042(10) 0.052(11) 0.078(12) 0.012(9) -0.003(8) -0.003(8)
C311 0.023(6) 0.035(8) 0.042(7) 0.002(6) 0.006(6) -0.013(6)
C312 0.037(10) 0.100(15) 0.049(9) -0.014(9) 0.001(8) 0.015(9)
C313 0.072(13) 0.094(15) 0.044(9) -0.034(10) 0.004(9) 0.023(11)
C314 0.057(10) 0.043(10) 0.055(9) -0.021(7) 0.008(8) -0.008(8)
C315 0.038(9) 0.059(11) 0.066(11) 0.001(9) 0.004(8) 0.015(8)
C316 0.029(8) 0.051(10) 0.043(9) -0.001(7) 0.012(6) 0.011(6)
C321 0.029(7) 0.060(11) 0.054(9) -0.011(8) -0.004(6) 0.005(6)
C322 0.067(9) 0.061(11) 0.034(7) -0.001(7) 0.004(7) -0.008(9)
C323 0.071(15) 0.052(11) 0.041(10) 0.022(7) 0.005(9) -0.021(9)
C324 0.14(2) 0.036(10) 0.051(10) 0.012(8) -0.024(12) 0.004(12)
C325 0.066(12) 0.067(13) 0.049(10) 0.002(9) -0.011(9) 0.028(11)
C326 0.049(9) 0.046(10) 0.067(11) -0.005(9) -0.011(7) 0.019(8)
C331 0.009(6) 0.046(8) 0.048(8) 0.001(6) -0.004(5) -0.012(6)
C332 0.054(10) 0.071(12) 0.056(10) 0.023(8) -0.017(8) -0.013(9)
C333 0.034(10) 0.087(15) 0.093(15) 0.007(12) -0.024(10) 0.015(10)
C334 0.016(7) 0.067(12) 0.085(12) -0.011(10) -0.014(7) -0.022(8)
C335 0.051(10) 0.054(11) 0.066(10) 0.003(8) -0.004(8) -0.035(8)
C336 0.031(8) 0.041(8) 0.058(9) -0.003(6) -0.019(7) -0.003(7)
C411 0.039(8) 0.069(11) 0.022(6) 0.007(6) -0.005(5) -0.009(7)
C412 0.049(9) 0.065(12) 0.038(8) 0.006(8) -0.004(7) -0.011(9)
C413 0.067(12) 0.072(13) 0.051(10) 0.014(9) -0.001(9) -0.038(11)
C414 0.087(14) 0.087(14) 0.049(10) -0.021(10) -0.032(10) 0.005(12)
C415 0.052(12) 0.064(12) 0.037(9) -0.009(7) 0.003(8) -0.006(8)
C416 0.060(11) 0.071(12) 0.037(8) 0.004(8) -0.003(7) -0.015(9)
C421 0.033(7) 0.043(8) 0.044(7) 0.026(6) 0.000(5) 0.012(6)
C422 0.079(11) 0.100(14) 0.040(7) 0.008(9) -0.013(8) 0.031(10)
C423 0.079(13) 0.140(17) 0.050(8) 0.033(9) -0.017(8) 0.040(11)
C424 0.068(12) 0.118(16) 0.085(10) 0.024(12) -0.011(8) 0.038(11)
C425 0.051(10) 0.089(13) 0.070(8) 0.019(10) 0.017(8) 0.022(9)
C426 0.045(10) 0.059(11) 0.046(8) 0.017(7) 0.013(7) 0.010(7)
C431 0.029(7) 0.079(9) 0.044(8) 0.031(8) 0.011(6) -0.019(7)
C432 0.047(9) 0.075(10) 0.060(10) 0.028(8) 0.004(7) 0.005(7)
C433 0.034(8) 0.107(11) 0.059(10) 0.019(10) 0.017(7) 0.009(8)
C434 0.048(9) 0.107(11) 0.080(11) 0.034(11) 0.039(8) -0.022(9)
C435 0.079(12) 0.073(10) 0.100(13) 0.042(10) 0.041(10) -0.006(8)
C436 0.027(7) 0.084(9) 0.076(11) 0.018(9) 0.024(7) 0.005(7)
O31 0.056(9) 0.101(14) 0.169(18) 0.015(11) 0.021(10) 0.024(8)
O41 0.052(8) 0.099(11) 0.064(8) 0.004(8) -0.015(7) 0.021(8)
C201 0.073(10) 0.095(15) 0.080(14) 0.002(12) -0.030(11) 0.035(11)
C202 0.081(8) 0.113(12) 0.046(9) -0.023(8) -0.019(8) 0.053(9)
C203 0.144(12) 0.104(12) 0.053(10) -0.031(8) -0.013(10) 0.082(10)
C204 0.169(15) 0.137(15) 0.070(12) -0.025(10) -0.039(12) 0.102(12)
C205 0.138(12) 0.167(17) 0.093(15) -0.078(11) -0.049(12) 0.089(14)
C206 0.078(9) 0.190(18) 0.086(14) -0.059(12) -0.026(10) 0.058(12)
C207 0.078(9) 0.168(16) 0.068(11) -0.029(11) -0.018(10) 0.046(10)
C1 0.044(15) 0.047(18) 0.06(2) -0.007(15) -0.044(15) 0.002(14)
Cl5 0.075(7) 0.101(9) 0.086(7) -0.007(6) -0.025(6) 0.011(6)
Cl6 0.072(6) 0.083(7) 0.084(7) -0.015(6) -0.014(5) 0.011(6)
C2 0.050(19) 0.11(3) 0.08(3) -0.06(2) -0.010(18) 0.01(2)
Cl7 0.084(8) 0.148(13) 0.084(7) 0.012(7) -0.008(6) 0.000(7)
Cl8 0.201(16) 0.082(9) 0.102(9) 0.001(7) 0.069(10) -0.001(10)

loop_
_atom_type_symbol
_atom_type_description
_atom_type_scat_dispersion_real
_atom_type_scat_dispersion_imag
_atom_type_scat_source
C C 0.0181 0.0091 'International Tables Vol C Tables 4.2.6.8 and 6.1.1.4'
H H 0.0000 0.0000 'International Tables Vol C Tables 4.2.6.8 and 6.1.1.4'
N N 0.0311 0.0180 'International Tables Vol C Tables 4.2.6.8 and 6.1.1.4'
O O 0.0492 0.0322 'International Tables Vol C Tables 4.2.6.8 and 6.1.1.4'
P P 0.2955 0.4335 'International Tables Vol C Tables 4.2.6.8 and 6.1.1.4'
Cl Cl 0.3639 0.7018 'International Tables Vol C Tables 4.2.6.8 and 6.1.1.4'
Re Re -5.2083 5.8923 'International Tables Vol C Tables 4.2.6.8 and 6.1.1.4'

loop_
_geom_angle_atom_site_label_1
_geom_angle_atom_site_label_2
_geom_angle_atom_site_label_3
_geom_angle
_geom_angle_site_symmetry_1
_geom_angle_site_symmetry_3
_geom_angle_publ_flag
N23 Re1 N13 75.6(4) . . y
N23 Re1 Cl1 88.8(3) . . y
N13 Re1 Cl1 164.3(3) . . y
N23 Re1 Cl2 168.1(3) . . y
N13 Re1 Cl2 92.6(3) . . y
Cl1 Re1 Cl2 103.05(14) . . y
N23 Re1 P2 92.5(3) . . y
N13 Re1 P2 90.0(3) . . y
Cl1 Re1 P2 91.73(12) . . y
Cl2 Re1 P2 87.74(14) . . y
N23 Re1 P1 90.4(3) . . y
N13 Re1 P1 91.6(3) . . y
Cl1 Re1 P1 87.44(12) . . y
Cl2 Re1 P1 89.67(14) . . y
P2 Re1 P1 177.02(12) . . y
C131 P1 C121 105.8(4) . . y
C131 P1 C111 104.3(5) . . y
C121 P1 C111 100.0(4) . . y
C131 P1 Re1 110.6(3) . . y
C121 P1 Re1 115.8(3) . . y
C111 P1 Re1 118.9(3) . . y
C221 P2 C211 104.6(5) . . y
C221 P2 C231 107.4(5) . . y
C211 P2 C231 101.1(5) . . y
C221 P2 Re1 106.7(4) . . y
C211 P2 Re1 118.2(4) . . y
C231 P2 Re1 117.8(3) . . y
C12 N11 C15 106.3(13) . . y
C12 N11 H11 126.9 . . ?
C15 N11 H11 126.9 . . ?
N13 C12 N11 110.1(14) . . y
N13 C12 C22 120.2(13) . . y
N11 C12 C22 129.6(14) . . y
C12 N13 C14 112.4(13) . . y
C12 N13 Re1 113.5(9) . . y
C14 N13 Re1 134.1(11) . . y
N13 C14 C15 105.8(14) . . y
N13 C14 H14 127.1 . . ?
C15 C14 H14 127.1 . . ?
N11 C15 C14 105.4(12) . . y
N11 C15 H15 127.3 . . ?
C14 C15 H15 127.3 . . ?
C22 N21 C25 109.7(16) . . y
C22 N21 H21 125.1 . . ?
C25 N21 H21 125.2 . . ?
N23 C22 N21 107.1(14) . . y
N23 C22 C12 116.8(14) . . y
N21 C22 C12 136.0(16) . . y
C22 N23 C24 109.3(12) . . y
C22 N23 Re1 113.8(9) . . y
C24 N23 Re1 136.6(10) . . y
C25 C24 N23 106.3(15) . . y
C25 C24 H24 126.9 . . ?
N23 C24 H24 126.9 . . ?
C24 C25 N21 107.1(18) . . y
C24 C25 H25 126.4 . . ?
N21 C25 H25 126.4 . . ?
C112 C111 C116 120.0 . . ?
C112 C111 P1 119.2(5) . . y
C116 C111 P1 120.8(5) . . y
C113 C112 C111 120.0 . . ?
C113 C112 H112 120.0 . . ?
C111 C112 H112 120.0 . . ?
C112 C113 C114 120.0 . . ?
C112 C113 H113 120.0 . . ?
C114 C113 H113 120.0 . . ?
C115 C114 C113 120.0 . . ?
C115 C114 H114 120.0 . . ?
C113 C114 H114 120.0 . . ?
C114 C115 C116 120.0 . . ?
C114 C115 H115 120.0 . . ?
C116 C115 H115 120.0 . . ?
C115 C116 C111 120.0 . . ?
C115 C116 H116 120.0 . . ?
C111 C116 H116 120.0 . . ?
C122 C121 C126 120.0 . . ?
C122 C121 P1 117.7(4) . . y
C126 C121 P1 122.3(4) . . y
C123 C122 C121 120.0 . . ?
C123 C122 H122 120.0 . . ?
C121 C122 H122 120.0 . . ?
C122 C123 C124 120.0 . . ?
C122 C123 H123 120.0 . . ?
C124 C123 H123 120.0 . . ?
C125 C124 C123 120.0 . . ?
C125 C124 H124 120.0 . . ?
C123 C124 H124 120.0 . . ?
C124 C125 C126 120.0 . . ?
C124 C125 H125 120.0 . . ?
C126 C125 H125 120.0 . . ?
C125 C126 C121 120.0 . . ?
C125 C126 H126 120.0 . . ?
C121 C126 H126 120.0 . . ?
C132 C131 C136 120.0 . . ?
C132 C131 P1 119.3(6) . . y
C136 C131 P1 120.2(6) . . y
C133 C132 C131 120.0 . . ?
C133 C132 H132 120.0 . . ?
C131 C132 H132 120.0 . . ?
C134 C133 C132 120.0 . . ?
C134 C133 H133 120.0 . . ?
C132 C133 H133 120.0 . . ?
C133 C134 C135 120.0 . . ?
C133 C134 H134 120.0 . . ?
C135 C134 H134 120.0 . . ?
C136 C135 C134 120.0 . . ?
C136 C135 H135 120.0 . . ?
C134 C135 H135 120.0 . . ?
C135 C136 C131 120.0 . . ?
C135 C136 H136 120.0 . . ?
C131 C136 H136 120.0 . . ?
C212 C211 C216 120.0 . . ?
C212 C211 P2 120.3(6) . . y
C216 C211 P2 119.6(6) . . y
C213 C212 C211 120.0 . . ?
C213 C212 H212 120.0 . . ?
C211 C212 H212 120.0 . . ?
C212 C213 C214 120.0 . . ?
C212 C213 H213 120.0 . . ?
C214 C213 H213 120.0 . . ?
C213 C214 C215 120.0 . . ?
C213 C214 H214 120.0 . . ?
C215 C214 H214 120.0 . . ?
C214 C215 C216 120.0 . . ?
C214 C215 H215 120.0 . . ?
C216 C215 H215 120.0 . . ?
C215 C216 C211 120.0 . . ?
C215 C216 H216 120.0 . . ?
C211 C216 H216 120.0 . . ?
C222 C221 C226 120.0 . . ?
C222 C221 P2 120.1(6) . . y
C226 C221 P2 119.0(6) . . y
C221 C222 C223 120.0 . . ?
C221 C222 H222 120.0 . . ?
C223 C222 H222 120.0 . . ?
C224 C223 C222 120.0 . . ?
C224 C223 H223 120.0 . . ?
C222 C223 H223 120.0 . . ?
C223 C224 C225 120.0 . . ?
C223 C224 H224 120.0 . . ?
C225 C224 H224 120.0 . . ?
C226 C225 C224 120.0 . . ?
C226 C225 H225 120.0 . . ?
C224 C225 H225 120.0 . . ?
C225 C226 C221 120.0 . . ?
C225 C226 H226 120.0 . . ?
C221 C226 H226 120.0 . . ?
C232 C231 C236 120.0 . . ?
C232 C231 P2 118.0(5) . . y
C236 C231 P2 121.9(5) . . y
C233 C232 C231 120.0 . . ?
C233 C232 H232 120.0 . . ?
C231 C232 H232 120.0 . . ?
C232 C233 C234 120.0 . . ?
C232 C233 H233 120.0 . . ?
C234 C233 H233 120.0 . . ?
C233 C234 C235 120.0 . . ?
C233 C234 H234 120.0 . . ?
C235 C234 H234 120.0 . . ?
C234 C235 C236 120.0 . . ?
C234 C235 H235 120.0 . . ?
C236 C235 H235 120.0 . . ?
C235 C236 C231 120.0 . . ?
C235 C236 H236 120.0 . . ?
C231 C236 H236 120.0 . . ?
O11 C101 O21 122.9(18) . . y
O11 C101 C102 123.2(16) . . y
O21 C101 C102 113.7(17) . . y
C103 C102 C107 120.0 . . ?
C103 C102 C101 119.5(11) . . y
C107 C102 C101 120.2(11) . . y
C102 C103 C104 120.0 . . ?
C102 C103 H103 120.0 . . ?
C104 C103 H103 120.0 . . ?
C105 C104 C103 120.0 . . ?
C105 C104 H104 120.0 . . ?
C103 C104 H104 120.0 . . ?
C104 C105 C106 120.0 . . ?
C104 C105 H105 120.0 . . ?
C106 C105 H105 120.0 . . ?
C107 C106 C105 120.0 . . ?
C107 C106 H106 120.0 . . ?
C105 C106 H106 120.0 . . ?
C106 C107 C102 120.0 . . ?
C106 C107 H107 120.0 . . ?
C102 C107 H107 120.0 . . ?
N33 Re2 N43 75.8(4) . . y
N33 Re2 Cl4 89.3(3) . . y
N43 Re2 Cl4 165.0(3) . . y
N33 Re2 Cl3 168.8(3) . . y
N43 Re2 Cl3 93.2(3) . . y
Cl4 Re2 Cl3 101.79(14) . . y
N33 Re2 P3 92.3(3) . . y
N43 Re2 P3 91.5(3) . . y
Cl4 Re2 P3 88.15(12) . . y
Cl3 Re2 P3 90.16(14) . . y
N33 Re2 P4 89.8(3) . . y
N43 Re2 P4 89.6(3) . . y
Cl4 Re2 P4 91.28(12) . . y
Cl3 Re2 P4 87.87(15) . . y
P3 Re2 P4 177.80(13) . . y
C321 P3 C331 106.3(4) . . y
C321 P3 C311 104.6(5) . . y
C331 P3 C311 101.1(5) . . y
C321 P3 Re2 108.9(4) . . y
C331 P3 Re2 116.3(3) . . y
C311 P3 Re2 118.5(3) . . y
C431 P4 C421 103.8(5) . . y
C431 P4 C411 105.4(5) . . y
C421 P4 C411 100.7(5) . . y
C431 P4 Re2 108.7(4) . . y
C421 P4 Re2 117.4(4) . . y
C411 P4 Re2 119.2(3) . . y
C32 N31 C35 106.7(14) . . y
C32 N31 H31 126.7 . . ?
C35 N31 H31 126.7 . . ?
N31 C32 N33 110.6(14) . . y
N31 C32 C42 134.3(15) . . y
N33 C32 C42 115.1(13) . . y
C32 N33 C34 107.4(14) . . y
C32 N33 Re2 115.6(9) . . y
C34 N33 Re2 136.9(12) . . y
C35 C34 N33 105.8(16) . . y
C35 C34 H34 127.1 . . ?
N33 C34 H34 127.1 . . ?
C34 C35 N31 108.6(15) . . y
C34 C35 H35 125.7 . . ?
N31 C35 H35 125.7 . . ?
C45 N41 C42 108.3(13) . . y
C45 N41 H41 125.8 . . ?
C42 N41 H41 125.8 . . ?
N43 C42 N41 107.7(12) . . y
N43 C42 C32 121.7(13) . . y
N41 C42 C32 130.2(14) . . y
C42 N43 C44 108.1(11) . . y
C42 N43 Re2 111.6(8) . . y
C44 N43 Re2 140.2(10) . . y
C45 C44 N43 105.9(14) . . y
C45 C44 H44 127.1 . . ?
N43 C44 H44 127.1 . . ?
C44 C45 N41 109.8(15) . . y
C44 C45 H45 125.1 . . ?
N41 C45 H45 125.1 . . ?
C312 C311 C316 120.0 . . ?
C312 C311 P3 117.9(6) . . y
C316 C311 P3 121.9(6) . . y
C311 C312 C313 120.0 . . ?
C311 C312 H312 120.0 . . ?
C313 C312 H312 120.0 . . ?
C312 C313 C314 120.0 . . ?
C312 C313 H313 120.0 . . ?
C314 C313 H313 120.0 . . ?
C315 C314 C313 120.0 . . ?
C315 C314 H314 120.0 . . ?
C313 C314 H314 120.0 . . ?
C316 C315 C314 120.0 . . ?
C316 C315 H315 120.0 . . ?
C314 C315 H315 120.0 . . ?
C315 C316 C311 120.0 . . ?
C315 C316 H316 120.0 . . ?
C311 C316 H316 120.0 . . ?
C322 C321 C326 120.0 . . ?
C322 C321 P3 118.7(6) . . y
C326 C321 P3 120.8(6) . . y
C323 C322 C321 120.0 . . ?
C323 C322 H322 120.0 . . ?
C321 C322 H322 120.0 . . ?
C324 C323 C322 120.0 . . ?
C324 C323 H323 120.0 . . ?
C322 C323 H323 120.0 . . ?
C323 C324 C325 120.0 . . ?
C323 C324 H324 120.0 . . ?
C325 C324 H324 120.0 . . ?
C326 C325 C324 120.0 . . ?
C326 C325 H325 120.0 . . ?
C324 C325 H325 120.0 . . ?
C325 C326 C321 120.0 . . ?
C325 C326 H326 120.0 . . ?
C321 C326 H326 120.0 . . ?
C332 C331 C336 120.0 . . ?
C332 C331 P3 122.3(4) . . y
C336 C331 P3 117.7(4) . . y
C333 C332 C331 120.0 . . ?
C333 C332 H332 120.0 . . ?
C331 C332 H332 120.0 . . ?
C332 C333 C334 120.0 . . ?
C332 C333 H333 120.0 . . ?
C334 C333 H333 120.0 . . ?
C333 C334 C335 120.0 . . ?
C333 C334 H334 120.0 . . ?
C335 C334 H334 120.0 . . ?
C336 C335 C334 120.0 . . ?
C336 C335 H335 120.0 . . ?
C334 C335 H335 120.0 . . ?
C335 C336 C331 120.0 . . ?
C335 C336 H336 120.0 . . ?
C331 C336 H336 120.0 . . ?
C412 C411 C416 120.0 . . ?
C412 C411 P4 117.7(4) . . y
C416 C411 P4 122.3(4) . . y
C411 C412 C413 120.0 . . ?
C411 C412 H412 120.0 . . ?
C413 C412 H412 120.0 . . ?
C414 C413 C412 120.0 . . ?
C414 C413 H413 120.0 . . ?
C412 C413 H413 120.0 . . ?
C413 C414 C415 120.0 . . ?
C413 C414 H414 120.0 . . ?
C415 C414 H414 120.0 . . ?
C416 C415 C414 120.0 . . ?
C416 C415 H415 120.0 . . ?
C414 C415 H415 120.0 . . ?
C415 C416 C411 120.0 . . ?
C415 C416 H416 120.0 . . ?
C411 C416 H416 120.0 . . ?
C422 C421 C426 120.0 . . ?
C422 C421 P4 118.8(6) . . y
C426 C421 P4 121.2(6) . . y
C423 C422 C421 120.0 . . ?
C423 C422 H422 120.0 . . ?
C421 C422 H422 120.0 . . ?
C422 C423 C424 120.0 . . ?
C422 C423 H423 120.0 . . ?
C424 C423 H423 120.0 . . ?
C423 C424 C425 120.0 . . ?
C423 C424 H424 120.0 . . ?
C425 C424 H424 120.0 . . ?
C426 C425 C424 120.0 . . ?
C426 C425 H425 120.0 . . ?
C424 C425 H425 120.0 . . ?
C425 C426 C421 120.0 . . ?
C425 C426 H426 120.0 . . ?
C421 C426 H426 120.0 . . ?
C432 C431 C436 120.0 . . ?
C432 C431 P4 121.2(6) . . y
C436 C431 P4 118.2(6) . . y
C433 C432 C431 120.0 . . ?
C433 C432 H432 120.0 . . ?
C431 C432 H432 120.0 . . ?
C434 C433 C432 120.0 . . ?
C434 C433 H433 120.0 . . ?
C432 C433 H433 120.0 . . ?
C435 C434 C433 120.0 . . ?
C435 C434 H434 120.0 . . ?
C433 C434 H434 120.0 . . ?
C434 C435 C436 120.0 . . ?
C434 C435 H435 120.0 . . ?
C436 C435 H435 120.0 . . ?
C435 C436 C431 120.0 . . ?
C435 C436 H436 120.0 . . ?
C431 C436 H436 120.0 . . ?
O31 C201 O41 131(2) . . y
O31 C201 C202 116(2) . . y
O41 C201 C202 113(2) . . y
C203 C202 C207 120.0 . . ?
C203 C202 C201 119.1(15) . . y
C207 C202 C201 120.8(15) . . y
C202 C203 C204 120.0 . . ?
C202 C203 H203 120.0 . . ?
C204 C203 H203 120.0 . . ?
C205 C204 C203 120.0 . . ?
C205 C204 H204 120.0 . . ?
C203 C204 H204 120.0 . . ?
C204 C205 C206 120.0 . . ?
C204 C205 H205 120.0 . . ?
C206 C205 H205 120.0 . . ?
C205 C206 C207 120.0 . . ?
C205 C206 H206 120.0 . . ?
C207 C206 H206 120.0 . . ?
C206 C207 C202 120.0 . . ?
C206 C207 H207 120.0 . . ?
C202 C207 H207 120.0 . . ?
Cl6 C1 Cl5 117.2(15) . . y
Cl8 C2 Cl7 115.2(18) . . y

loop_
_geom_bond_atom_site_label_1
_geom_bond_atom_site_label_2
_geom_bond_distance
_geom_bond_site_symmetry_2
_geom_bond_publ_flag
Re1 N23 2.147(10) . y
Re1 N13 2.164(11) . y
Re1 Cl1 2.363(3) . y
Re1 Cl2 2.406(3) . y
Re1 P2 2.473(3) . y
Re1 P1 2.492(3) . y
P1 C131 1.829(8) . y
P1 C121 1.845(7) . y
P1 C111 1.851(8) . y
P2 C221 1.800(10) . y
P2 C211 1.833(8) . y
P2 C231 1.851(9) . y
N11 C12 1.339(16) . y
N11 C15 1.37(2) . y
N11 H11 0.8600 . y
C12 N13 1.273(17) . y
C12 C22 1.40(2) . y
N13 C14 1.279(18) . y
C14 C15 1.43(2) . y
C14 H14 0.9300 . ?
C15 H15 0.9300 . ?
N21 C22 1.347(19) . y
N21 C25 1.38(2) . y
N21 H21 0.8600 . ?
C22 N23 1.327(18) . y
N23 C24 1.411(16) . y
C24 C25 1.34(3) . y
C24 H24 0.9300 . ?
C25 H25 0.9300 . ?
C111 C112 1.3900 . ?
C111 C116 1.3900 . ?
C112 C113 1.3900 . ?
C112 H112 0.9300 . ?
C113 C114 1.3900 . ?
C113 H113 0.9300 . ?
C114 C115 1.3900 . ?
C114 H114 0.9300 . ?
C115 C116 1.3900 . ?
C115 H115 0.9300 . ?
C116 H116 0.9300 . ?
C121 C122 1.3900 . ?
C121 C126 1.3900 . ?
C122 C123 1.3900 . ?
C122 H122 0.9300 . ?
C123 C124 1.3900 . ?
C123 H123 0.9300 . ?
C124 C125 1.3900 . ?
C124 H124 0.9300 . ?
C125 C126 1.3900 . ?
C125 H125 0.9300 . ?
C126 H126 0.9300 . ?
C131 C132 1.3900 . ?
C131 C136 1.3900 . ?
C132 C133 1.3900 . ?
C132 H132 0.9300 . ?
C133 C134 1.3900 . ?
C133 H133 0.9300 . ?
C134 C135 1.3900 . ?
C134 H134 0.9300 . ?
C135 C136 1.3900 . ?
C135 H135 0.9300 . ?
C136 H136 0.9300 . ?
C211 C212 1.3900 . ?
C211 C216 1.3900 . ?
C212 C213 1.3900 . ?
C212 H212 0.9300 . ?
C213 C214 1.3900 . ?
C213 H213 0.9300 . ?
C214 C215 1.3900 . ?
C214 H214 0.9300 . ?
C215 C216 1.3900 . ?
C215 H215 0.9300 . ?
C216 H216 0.9300 . ?
C221 C222 1.3900 . ?
C221 C226 1.3900 . ?
C222 C223 1.3900 . ?
C222 H222 0.9300 . ?
C223 C224 1.3900 . ?
C223 H223 0.9300 . ?
C224 C225 1.3900 . ?
C224 H224 0.9300 . ?
C225 C226 1.3900 . ?
C225 H225 0.9300 . ?
C226 H226 0.9300 . ?
C231 C232 1.3900 . ?
C231 C236 1.3900 . ?
C232 C233 1.3900 . ?
C232 H232 0.9300 . ?
C233 C234 1.3900 . ?
C233 H233 0.9300 . ?
C234 C235 1.3900 . ?
C234 H234 0.9300 . ?
C235 C236 1.3900 . ?
C235 H235 0.9300 . ?
C236 H236 0.9300 . ?
O11 C101 1.18(2) . y
O21 C101 1.23(2) . y
C101 C102 1.462(19) . y
C102 C103 1.3900 . ?
C102 C107 1.3900 . ?
C103 C104 1.3900 . ?
C103 H103 0.9300 . ?
C104 C105 1.3900 . ?
C104 H104 0.9300 . ?
C105 C106 1.3900 . ?
C105 H105 0.9300 . ?
C106 C107 1.3900 . ?
C106 H106 0.9300 . ?
C107 H107 0.9300 . ?
Re2 N33 2.157(12) . y
Re2 N43 2.178(10) . y
Re2 Cl4 2.352(3) . y
Re2 Cl3 2.422(4) . y
Re2 P3 2.476(3) . y
Re2 P4 2.486(3) . y
P3 C321 1.816(8) . y
P3 C331 1.825(7) . y
P3 C311 1.828(8) . y
P4 C431 1.832(8) . y
P4 C421 1.839(8) . y
P4 C411 1.841(8) . y
N31 C32 1.290(18) . y
N31 C35 1.35(2) . y
N31 H31 0.8600 . ?
C32 N33 1.297(18) . y
C32 C42 1.43(2) . y
N33 C34 1.365(15) . y
C34 C35 1.32(2) . y
C34 H34 0.9300 . ?
C35 H35 0.9300 . ?
N41 C45 1.33(2) . y
N41 C42 1.396(16) . y
N41 H41 0.8600 . ?
C42 N43 1.289(17) . y
N43 C44 1.451(17) . y
C44 C45 1.32(2) . y
C44 H44 0.9300 . ?
C45 H45 0.9300 . ?
C311 C312 1.3900 . ?
C311 C316 1.3900 . ?
C312 C313 1.3900 . ?
C312 H312 0.9300 . ?
C313 C314 1.3900 . ?
C313 H313 0.9300 . ?
C314 C315 1.3900 . ?
C314 H314 0.9300 . ?
C315 C316 1.3900 . ?
C315 H315 0.9300 . ?
C316 H316 0.9300 . ?
C321 C322 1.3900 . ?
C321 C326 1.3900 . ?
C322 C323 1.3900 . ?
C322 H322 0.9300 . ?
C323 C324 1.3900 . ?
C323 H323 0.9300 . ?
C324 C325 1.3900 . ?
C324 H324 0.9300 . ?
C325 C326 1.3900 . ?
C325 H325 0.9300 . ?
C326 H326 0.9300 . ?
C331 C332 1.3900 . ?
C331 C336 1.3900 . ?
C332 C333 1.3900 . ?
C332 H332 0.9300 . ?
C333 C334 1.3900 . ?
C333 H333 0.9300 . ?
C334 C335 1.3900 . ?
C334 H334 0.9300 . ?
C335 C336 1.3900 . ?
C335 H335 0.9300 . ?
C336 H336 0.9300 . ?
C411 C412 1.3900 . ?
C411 C416 1.3900 . ?
C412 C413 1.3900 . ?
C412 H412 0.9300 . ?
C413 C414 1.3900 . ?
C413 H413 0.9300 . ?
C414 C415 1.3900 . ?
C414 H414 0.9300 . ?
C415 C416 1.3900 . ?
C415 H415 0.9300 . ?
C416 H416 0.9300 . ?
C421 C422 1.3900 . ?
C421 C426 1.3900 . ?
C422 C423 1.3900 . ?
C422 H422 0.9300 . ?
C423 C424 1.3900 . ?
C423 H423 0.9300 . ?
C424 C425 1.3900 . ?
C424 H424 0.9300 . ?
C425 C426 1.3900 . ?
C425 H425 0.9300 . ?
C426 H426 0.9300 . ?
C431 C432 1.3900 . ?
C431 C436 1.3900 . ?
C432 C433 1.3900 . ?
C432 H432 0.9300 . ?
C433 C434 1.3900 . ?
C433 H433 0.9300 . ?
C434 C435 1.3900 . ?
C434 H434 0.9300 . ?
C435 C436 1.3900 . ?
C435 H435 0.9300 . ?
C436 H436 0.9300 . ?
O31 C201 1.24(3) . y
O41 C201 1.26(3) . y
C201 C202 1.53(2) . y
C202 C203 1.3900 . ?
C202 C207 1.3900 . ?
C203 C204 1.3900 . ?
C203 H203 0.9300 . ?
C204 C205 1.3900 . ?
C204 H204 0.9300 . ?
C205 C206 1.3900 . ?
C205 H205 0.9300 . ?
C206 C207 1.3900 . ?
C206 H206 0.9300 . ?
C207 H207 0.9300 . ?
C1 Cl6 1.696(16) . y
C1 Cl5 1.701(16) . y
C2 Cl8 1.682(18) . y
C2 Cl7 1.696(18) . y

loop_
_geom_hbond_atom_site_label_D
_geom_hbond_atom_site_label_H
_geom_hbond_distance_DH
_geom_hbond_distance_HA
_geom_hbond_angle_DHA
_geom_hbond_distance_DA
_geom_hbond_atom_site_label_A
_geom_hbond_site_symmetry_A
_geom_hbond_publ_flag
N11 H11 0.86 1.92 166.8 2.76(2) O11 1_655 y
N21 H21 0.86 1.73 167.2 2.58(2) O21 1_655 y
N31 H31 0.86 1.78 158.9 2.60(2) O31 1_565 y
N41 H41 0.86 1.91 169.3 2.76(2) O41 1_655 y

loop_
_geom_torsion_atom_site_label_1
_geom_torsion_atom_site_label_2
_geom_torsion_atom_site_label_3
_geom_torsion_atom_site_label_4
_geom_torsion
_geom_torsion_site_symmetry_1
_geom_torsion_site_symmetry_2
_geom_torsion_site_symmetry_3
_geom_torsion_site_symmetry_4
_geom_torsion_publ_flag
N23 Re1 P1 C131 -23.0(4) . . . . y
N13 Re1 P1 C131 -98.5(5) . . . . y
Cl1 Re1 P1 C131 65.8(4) . . . . y
Cl2 Re1 P1 C131 168.9(4) . . . . y
P2 Re1 P1 C131 140(2) . . . . y
N23 Re1 P1 C121 97.3(4) . . . . y
N13 Re1 P1 C121 21.8(5) . . . . y
Cl1 Re1 P1 C121 -173.9(4) . . . . y
Cl2 Re1 P1 C121 -70.8(4) . . . . y
P2 Re1 P1 C121 -100(2) . . . . y
N23 Re1 P1 C111 -143.6(5) . . . . y
N13 Re1 P1 C111 140.9(5) . . . . y
Cl1 Re1 P1 C111 -54.8(4) . . . . y
Cl2 Re1 P1 C111 48.3(4) . . . . y
P2 Re1 P1 C111 19(3) . . . . y
N23 Re1 P2 C221 -101.0(5) . . . . y
N13 Re1 P2 C221 -25.4(5) . . . . y
Cl1 Re1 P2 C221 170.1(4) . . . . y
Cl2 Re1 P2 C221 67.1(4) . . . . y
P1 Re1 P2 C221 96(2) . . . . y
N23 Re1 P2 C211 141.7(5) . . . . y
N13 Re1 P2 C211 -142.8(5) . . . . y
Cl1 Re1 P2 C211 52.8(4) . . . . y
Cl2 Re1 P2 C211 -50.2(4) . . . . y
P1 Re1 P2 C211 -21(3) . . . . y
N23 Re1 P2 C231 19.8(5) . . . . y
N13 Re1 P2 C231 95.3(5) . . . . y
Cl1 Re1 P2 C231 -69.1(4) . . . . y
Cl2 Re1 P2 C231 -172.1(4) . . . . y
P1 Re1 P2 C231 -143(2) . . . . y
C15 N11 C12 N13 0.9(16) . . . . y
C15 N11 C12 C22 176.9(15) . . . . y
N11 C12 N13 C14 -0.9(18) . . . . y
C22 C12 N13 C14 -177.2(14) . . . . y
N11 C12 N13 Re1 179.6(9) . . . . y
C22 C12 N13 Re1 3.2(17) . . . . y
N23 Re1 N13 C12 -1.6(10) . . . . y
Cl1 Re1 N13 C12 2.1(19) . . . . y
Cl2 Re1 N13 C12 178.1(10) . . . . y
P2 Re1 N13 C12 -94.2(10) . . . . y
P1 Re1 N13 C12 88.4(10) . . . . y
N23 Re1 N13 C14 179.0(16) . . . . y
Cl1 Re1 N13 C14 -177.4(11) . . . . y
Cl2 Re1 N13 C14 -1.3(15) . . . . y
P2 Re1 N13 C14 86.4(15) . . . . y
P1 Re1 N13 C14 -91.1(15) . . . . y
C12 N13 C14 C15 0.4(18) . . . . y
Re1 N13 C14 C15 179.8(10) . . . . y
C12 N11 C15 C14 -0.7(16) . . . . y
N13 C14 C15 N11 0.2(18) . . . . y
C25 N21 C22 N23 2(2) . . . . y
C25 N21 C22 C12 176.9(18) . . . . y
N13 C12 C22 N23 -3(2) . . . . y
N11 C12 C22 N23 -179.1(14) . . . . y
N13 C12 C22 N21 -178.1(18) . . . . y
N11 C12 C22 N21 6(3) . . . . y
N21 C22 N23 C24 2.9(18) . . . . y
C12 C22 N23 C24 -173.2(13) . . . . y
N21 C22 N23 Re1 177.9(10) . . . . y
C12 C22 N23 Re1 1.8(17) . . . . y
N13 Re1 N23 C22 -0.2(10) . . . . y
Cl1 Re1 N23 C22 -179.2(10) . . . . y
Cl2 Re1 N23 C22 -2(2) . . . . y
P2 Re1 N23 C22 89.2(10) . . . . y
P1 Re1 N23 C22 -91.7(10) . . . . y
N13 Re1 N23 C24 172.9(15) . . . . y
Cl1 Re1 N23 C24 -6.1(14) . . . . y
Cl2 Re1 N23 C24 171.5(12) . . . . y
P2 Re1 N23 C24 -97.7(14) . . . . y
P1 Re1 N23 C24 81.4(14) . . . . y
C22 N23 C24 C25 -6.7(19) . . . . y
Re1 N23 C24 C25 -180.0(12) . . . . y
N23 C24 C25 N21 8(2) . . . . y
C22 N21 C25 C24 -6(2) . . . . y
C131 P1 C111 C112 62.2(6) . . . . y
C121 P1 C111 C112 -47.0(6) . . . . y
Re1 P1 C111 C112 -174.1(4) . . . . y
C131 P1 C111 C116 -120.4(6) . . . . y
C121 P1 C111 C116 130.4(5) . . . . y
Re1 P1 C111 C116 3.4(7) . . . . y
C116 C111 C112 C113 0.0 . . . . ?
P1 C111 C112 C113 177.5(7) . . . . y
C111 C112 C113 C114 0.0 . . . . ?
C112 C113 C114 C115 0.0 . . . . ?
C113 C114 C115 C116 0.0 . . . . ?
C114 C115 C116 C111 0.0 . . . . ?
C112 C111 C116 C115 0.0 . . . . ?
P1 C111 C116 C115 -177.4(7) . . . . y
C131 P1 C121 C122 166.0(6) . . . . y
C111 P1 C121 C122 -86.0(6) . . . . y
Re1 P1 C121 C122 43.1(6) . . . . y
C131 P1 C121 C126 -15.5(7) . . . . y
C111 P1 C121 C126 92.5(6) . . . . y
Re1 P1 C121 C126 -138.4(5) . . . . y
C126 C121 C122 C123 0.0 . . . . ?
P1 C121 C122 C123 178.6(7) . . . . y
C121 C122 C123 C124 0.0 . . . . ?
C122 C123 C124 C125 0.0 . . . . ?
C123 C124 C125 C126 0.0 . . . . ?
C124 C125 C126 C121 0.0 . . . . ?
C122 C121 C126 C125 0.0 . . . . ?
P1 C121 C126 C125 -178.5(7) . . . . y
C121 P1 C131 C132 -51.5(6) . . . . y
C111 P1 C131 C132 -156.4(6) . . . . y
Re1 P1 C131 C132 74.7(6) . . . . y
C121 P1 C131 C136 136.4(6) . . . . y
C111 P1 C131 C136 31.5(6) . . . . y
Re1 P1 C131 C136 -97.5(5) . . . . y
C136 C131 C132 C133 0.0 . . . . ?
P1 C131 C132 C133 -172.1(7) . . . . y
C131 C132 C133 C134 0.0 . . . . ?
C132 C133 C134 C135 0.0 . . . . ?
C133 C134 C135 C136 0.0 . . . . ?
C134 C135 C136 C131 0.0 . . . . ?
C132 C131 C136 C135 0.0 . . . . ?
P1 C131 C136 C135 172.1(7) . . . . y
C221 P2 C211 C212 -126.8(7) . . . . y
C231 P2 C211 C212 121.7(7) . . . . y
Re1 P2 C211 C212 -8.4(8) . . . . y
C221 P2 C211 C216 57.8(7) . . . . y
C231 P2 C211 C216 -53.7(7) . . . . y
Re1 P2 C211 C216 176.3(5) . . . . y
C216 C211 C212 C213 0.0 . . . . ?
P2 C211 C212 C213 -175.3(8) . . . . y
C211 C212 C213 C214 0.0 . . . . ?
C212 C213 C214 C215 0.0 . . . . ?
C213 C214 C215 C216 0.0 . . . . ?
C214 C215 C216 C211 0.0 . . . . ?
C212 C211 C216 C215 0.0 . . . . ?
P2 C211 C216 C215 175.4(8) . . . . y
C211 P2 C221 C222 -150.6(6) . . . . y
C231 P2 C221 C222 -43.8(7) . . . . y
Re1 P2 C221 C222 83.3(6) . . . . y
C211 P2 C221 C226 40.1(7) . . . . y
C231 P2 C221 C226 146.9(6) . . . . y
Re1 P2 C221 C226 -86.0(5) . . . . y
C226 C221 C222 C223 0.0 . . . . ?
P2 C221 C222 C223 -169.2(8) . . . . y
C221 C222 C223 C224 0.0 . . . . ?
C222 C223 C224 C225 0.0 . . . . ?
C223 C224 C225 C226 0.0 . . . . ?
C224 C225 C226 C221 0.0 . . . . ?
C222 C221 C226 C225 0.0 . . . . ?
P2 C221 C226 C225 169.3(8) . . . . y
C221 P2 C231 C232 164.5(6) . . . . y
C211 P2 C231 C232 -86.3(6) . . . . y
Re1 P2 C231 C232 44.1(7) . . . . y
C221 P2 C231 C236 -19.3(8) . . . . y
C211 P2 C231 C236 90.0(7) . . . . y
Re1 P2 C231 C236 -139.7(5) . . . . y
C236 C231 C232 C233 0.0 . . . . ?
P2 C231 C232 C233 176.3(8) . . . . y
C231 C232 C233 C234 0.0 . . . . ?
C232 C233 C234 C235 0.0 . . . . ?
C233 C234 C235 C236 0.0 . . . . ?
C234 C235 C236 C231 0.0 . . . . ?
C232 C231 C236 C235 0.0 . . . . ?
P2 C231 C236 C235 -176.1(8) . . . . y
O11 C101 C102 C103 -13(2) . . . . y
O21 C101 C102 C103 171.3(13) . . . . y
O11 C101 C102 C107 161.0(14) . . . . y
O21 C101 C102 C107 -14(2) . . . . y
C107 C102 C103 C104 0.0 . . . . ?
C101 C102 C103 C104 174.3(12) . . . . y
C102 C103 C104 C105 0.0 . . . . ?
C103 C104 C105 C106 0.0 . . . . ?
C104 C105 C106 C107 0.0 . . . . ?
C105 C106 C107 C102 0.0 . . . . ?
C103 C102 C107 C106 0.0 . . . . ?
C101 C102 C107 C106 -174.2(12) . . . . y
N33 Re2 P3 C321 22.4(4) . . . . y
N43 Re2 P3 C321 98.3(5) . . . . y
Cl4 Re2 P3 C321 -66.8(4) . . . . y
Cl3 Re2 P3 C321 -168.6(4) . . . . y
P4 Re2 P3 C321 -142(3) . . . . y
N33 Re2 P3 C331 -97.5(5) . . . . y
N43 Re2 P3 C331 -21.7(5) . . . . y
Cl4 Re2 P3 C331 173.3(4) . . . . y
Cl3 Re2 P3 C331 71.5(4) . . . . y
P4 Re2 P3 C331 98(3) . . . . y
N33 Re2 P3 C311 141.7(5) . . . . y
N43 Re2 P3 C311 -142.4(5) . . . . y
Cl4 Re2 P3 C311 52.5(4) . . . . y
Cl3 Re2 P3 C311 -49.2(4) . . . . y
P4 Re2 P3 C311 -22(3) . . . . y
N33 Re2 P4 C431 99.8(5) . . . . y
N43 Re2 P4 C431 24.0(5) . . . . y
Cl4 Re2 P4 C431 -171.0(4) . . . . y
Cl3 Re2 P4 C431 -69.2(4) . . . . y
P3 Re2 P4 C431 -96(3) . . . . y
N33 Re2 P4 C421 -142.8(5) . . . . y
N43 Re2 P4 C421 141.4(5) . . . . y
Cl4 Re2 P4 C421 -53.6(4) . . . . y
Cl3 Re2 P4 C421 48.2(4) . . . . y
P3 Re2 P4 C421 21(3) . . . . y
N33 Re2 P4 C411 -20.9(5) . . . . y
N43 Re2 P4 C411 -96.8(5) . . . . y
Cl4 Re2 P4 C411 68.3(4) . . . . y
Cl3 Re2 P4 C411 170.1(4) . . . . y
P3 Re2 P4 C411 143(3) . . . . y
C35 N31 C32 N33 5(2) . . . . y
C35 N31 C32 C42 -175.5(18) . . . . y
N31 C32 N33 C34 1.2(19) . . . . y
C42 C32 N33 C34 -178.7(14) . . . . y
N31 C32 N33 Re2 179.0(11) . . . . y
C42 C32 N33 Re2 -0.9(17) . . . . y
N43 Re2 N33 C32 -1.2(11) . . . . y
Cl4 Re2 N33 C32 177.8(11) . . . . y
Cl3 Re2 N33 C32 -13(3) . . . . y
P3 Re2 N33 C32 89.7(11) . . . . y
P4 Re2 N33 C32 -90.9(11) . . . . y
N43 Re2 N33 C34 175.7(18) . . . . y
Cl4 Re2 N33 C34 -5.3(17) . . . . y
Cl3 Re2 N33 C34 164.0(15) . . . . y
P3 Re2 N33 C34 -93.4(17) . . . . y
P4 Re2 N33 C34 86.0(17) . . . . y
C32 N33 C34 C35 -7(2) . . . . y
Re2 N33 C34 C35 176.3(12) . . . . y
N33 C34 C35 N31 10(2) . . . . y
C32 N31 C35 C34 -9(2) . . . . y
C45 N41 C42 N43 -3.3(17) . . . . y
C45 N41 C42 C32 -176.4(16) . . . . y
N31 C32 C42 N43 -175.6(18) . . . . y
N33 C32 C42 N43 4(2) . . . . y
N31 C32 C42 N41 -3(3) . . . . y
N33 C32 C42 N41 176.5(15) . . . . y
N41 C42 N43 C44 3.3(17) . . . . y
C32 C42 N43 C44 177.0(14) . . . . y
N41 C42 N43 Re2 -178.9(9) . . . . y
C32 C42 N43 Re2 -5.2(18) . . . . y
N33 Re2 N43 C42 3.3(10) . . . . y
Cl4 Re2 N43 C42 0(2) . . . . y
Cl3 Re2 N43 C42 -179.0(10) . . . . y
P3 Re2 N43 C42 -88.7(10) . . . . y
P4 Re2 N43 C42 93.2(10) . . . . y
N33 Re2 N43 C44 180.0(16) . . . . y
Cl4 Re2 N43 C44 176.3(11) . . . . y
Cl3 Re2 N43 C44 -2.3(15) . . . . y
P3 Re2 N43 C44 88.0(15) . . . . y
P4 Re2 N43 C44 -90.1(15) . . . . y
C42 N43 C44 C45 -2.1(19) . . . . y
Re2 N43 C44 C45 -178.9(12) . . . . y
N43 C44 C45 N41 0.0(19) . . . . y
C42 N41 C45 C44 2.0(19) . . . . y
C321 P3 C311 C312 -62.9(6) . . . . y
C331 P3 C311 C312 47.4(6) . . . . y
Re2 P3 C311 C312 175.6(4) . . . . y
C321 P3 C311 C316 121.6(6) . . . . y
C331 P3 C311 C316 -128.1(6) . . . . y
Re2 P3 C311 C316 0.2(7) . . . . y
C316 C311 C312 C313 0.0 . . . . ?
P3 C311 C312 C313 -175.6(7) . . . . y
C311 C312 C313 C314 0.0 . . . . ?
C312 C313 C314 C315 0.0 . . . . ?
C313 C314 C315 C316 0.0 . . . . ?
C314 C315 C316 C311 0.0 . . . . ?
C312 C311 C316 C315 0.0 . . . . ?
P3 C311 C316 C315 175.4(7) . . . . y
C331 P3 C321 C322 -141.6(6) . . . . y
C311 P3 C321 C322 -35.1(7) . . . . y
Re2 P3 C321 C322 92.5(6) . . . . y
C331 P3 C321 C326 46.0(7) . . . . y
C311 P3 C321 C326 152.5(6) . . . . y
Re2 P3 C321 C326 -79.9(6) . . . . y
C326 C321 C322 C323 0.0 . . . . ?
P3 C321 C322 C323 -172.5(7) . . . . y
C321 C322 C323 C324 0.0 . . . . ?
C322 C323 C324 C325 0.0 . . . . ?
C323 C324 C325 C326 0.0 . . . . ?
C324 C325 C326 C321 0.0 . . . . ?
C322 C321 C326 C325 0.0 . . . . ?
P3 C321 C326 C325 172.3(8) . . . . y
C321 P3 C331 C332 14.2(7) . . . . y
C311 P3 C331 C332 -94.8(6) . . . . y
Re2 P3 C331 C332 135.5(5) . . . . y
C321 P3 C331 C336 -165.4(6) . . . . y
C311 P3 C331 C336 85.6(7) . . . . y
Re2 P3 C331 C336 -44.1(7) . . . . y
C336 C331 C332 C333 0.0 . . . . ?
P3 C331 C332 C333 -179.6(7) . . . . y
C331 C332 C333 C334 0.0 . . . . ?
C332 C333 C334 C335 0.0 . . . . ?
C333 C334 C335 C336 0.0 . . . . ?
C334 C335 C336 C331 0.0 . . . . ?
C332 C331 C336 C335 0.0 . . . . ?
P3 C331 C336 C335 179.6(7) . . . . y
C431 P4 C411 C412 -167.4(6) . . . . y
C421 P4 C411 C412 84.9(6) . . . . y
Re2 P4 C411 C412 -45.0(7) . . . . y
C431 P4 C411 C416 13.2(7) . . . . y
C421 P4 C411 C416 -94.6(6) . . . . y
Re2 P4 C411 C416 135.5(5) . . . . y
C416 C411 C412 C413 0.0 . . . . ?
P4 C411 C412 C413 -179.5(7) . . . . y
C411 C412 C413 C414 0.0 . . . . ?
C412 C413 C414 C415 0.0 . . . . ?
C413 C414 C415 C416 0.0 . . . . ?
C414 C415 C416 C411 0.0 . . . . ?
C412 C411 C416 C415 0.0 . . . . ?
P4 C411 C416 C415 179.4(8) . . . . y
C431 P4 C421 C422 -54.7(7) . . . . y
C411 P4 C421 C422 54.3(6) . . . . y
Re2 P4 C421 C422 -174.6(5) . . . . y
C431 P4 C421 C426 127.5(7) . . . . y
C411 P4 C421 C426 -123.5(7) . . . . y
Re2 P4 C421 C426 7.5(8) . . . . y
C426 C421 C422 C423 0.0 . . . . ?
P4 C421 C422 C423 -177.8(8) . . . . y
C421 C422 C423 C424 0.0 . . . . ?
C422 C423 C424 C425 0.0 . . . . ?
C423 C424 C425 C426 0.0 . . . . ?
C424 C425 C426 C421 0.0 . . . . ?
C422 C421 C426 C425 0.0 . . . . ?
P4 C421 C426 C425 177.8(8) . . . . y
C421 P4 C431 C432 152.4(7) . . . . y
C411 P4 C431 C432 47.0(8) . . . . y
Re2 P4 C431 C432 -81.9(7) . . . . y
C421 P4 C431 C436 -36.8(8) . . . . y
C411 P4 C431 C436 -142.2(7) . . . . y
Re2 P4 C431 C436 88.9(6) . . . . y
C436 C431 C432 C433 0.0 . . . . ?
P4 C431 C432 C433 170.6(9) . . . . y
C431 C432 C433 C434 0.0 . . . . ?
C432 C433 C434 C435 0.0 . . . . ?
C433 C434 C435 C436 0.0 . . . . ?
C434 C435 C436 C431 0.0 . . . . ?
C432 C431 C436 C435 0.0 . . . . ?
P4 C431 C436 C435 -170.9(9) . . . . y
O31 C201 C202 C203 15(3) . . . . y
O41 C201 C202 C203 -165.4(14) . . . . y
O31 C201 C202 C207 -168.3(17) . . . . y
O41 C201 C202 C207 12(2) . . . . y
C207 C202 C203 C204 0.0 . . . . ?
C201 C202 C203 C204 177.2(14) . . . . y
C202 C203 C204 C205 0.0 . . . . ?
C203 C204 C205 C206 0.0 . . . . ?
C204 C205 C206 C207 0.0 . . . . ?
C205 C206 C207 C202 0.0 . . . . ?
C203 C202 C207 C206 0.0 . . . . ?
C201 C202 C207 C206 -177.2(14) . . . . y
